data_4080185
loop_
_publ_author_name
'Cui, Peng'
'Spaniol, Thomas P.'
'Okuda, Jun'

_publ_section_title
;
 Heterometallic Potassium Rare-Earth-Metal Allyl and Hydrido Complexes
 Stabilized by a Dianionic (NNNN)-Type Macrocyclic Ancillary Ligand
;
_journal_issue 5
_journal_name_full Organometallics
_journal_page_first 1176
_journal_paper_doi 10.1021/om300986w
_journal_volume 32
_journal_year 2013
_chemical_formula_moiety 'C20 H40 K N4 O Y'
_chemical_formula_sum 'C20 H40 K N4 O Y'
_chemical_formula_weight 480.57
_chemical_name_systematic
;
 ?
;
_space_group_IT_number 15
_symmetry_cell_setting monoclinic
_symmetry_space_group_name_Hall '-C 2yc'
_symmetry_space_group_name_H-M 'C 1 2/c 1'
_atom_sites_solution_hydrogens geom
_atom_sites_solution_primary direct
_atom_sites_solution_secondary difmap
_audit_creation_method SHELXL-97
_cell_angle_alpha 90.00
_cell_angle_beta 125.754(2)
_cell_angle_gamma 90.00
_cell_formula_units_Z 8
_cell_length_a 31.638(3)
_cell_length_b 9.9754(11)
_cell_length_c 18.728(2)
_cell_measurement_reflns_used 1903
_cell_measurement_temperature 100(2)
_cell_measurement_theta_max 18.91
_cell_measurement_theta_min 2.31
_cell_volume 4796.6(9)
_computing_cell_refinement 'Bruker SAINT'
_computing_data_collection 'Bruker APEX'
_computing_data_reduction 'Bruker SAINT'
_computing_molecular_graphics 'ORTEP-III (Farrugia, 1999)'
_computing_structure_refinement 'SHELXL-97 (Sheldrick, 1997)'
_computing_structure_solution 'SIR-92 (Altomare 1992)'
_diffrn_ambient_temperature 100(2)
_diffrn_measured_fraction_theta_full 0.997
_diffrn_measured_fraction_theta_max 0.997
_diffrn_measurement_device_type 'Bruker APEX-I CCD'
_diffrn_measurement_method '\w scans'
_diffrn_radiation_monochromator 'multilayer optics'
_diffrn_radiation_source microsource
_diffrn_radiation_type MoK\a
_diffrn_radiation_wavelength 0.71073
_diffrn_reflns_av_R_equivalents 0.0924
_diffrn_reflns_av_sigmaI/netI 0.0662
_diffrn_reflns_limit_h_max 39
_diffrn_reflns_limit_h_min -39
_diffrn_reflns_limit_k_max 12
_diffrn_reflns_limit_k_min -12
_diffrn_reflns_limit_l_max 23
_diffrn_reflns_limit_l_min -23
_diffrn_reflns_number 28259
_diffrn_reflns_theta_full 26.44
_diffrn_reflns_theta_max 26.44
_diffrn_reflns_theta_min 2.18
_exptl_absorpt_coefficient_mu 2.621
_exptl_absorpt_correction_T_max 0.7438
_exptl_absorpt_correction_T_min 0.5380
_exptl_absorpt_correction_type multi-scan
_exptl_absorpt_process_details 'Bruker SADABS'
_exptl_crystal_colour colourless
_exptl_crystal_density_diffrn 1.331
_exptl_crystal_density_method 'not measured'
_exptl_crystal_description brick
_exptl_crystal_F_000 2032
_exptl_crystal_size_max 0.27
_exptl_crystal_size_mid 0.15
_exptl_crystal_size_min 0.12
_refine_diff_density_max 0.418
_refine_diff_density_min -0.354
_refine_diff_density_rms 0.068
_refine_ls_extinction_method none
_refine_ls_goodness_of_fit_ref 0.996
_refine_ls_hydrogen_treatment constr
_refine_ls_matrix_type full
_refine_ls_number_parameters 291
_refine_ls_number_reflns 4929
_refine_ls_number_restraints 30
_refine_ls_restrained_S_all 0.993
_refine_ls_R_factor_all 0.0721
_refine_ls_R_factor_gt 0.0409
_refine_ls_shift/su_max 0.001
_refine_ls_shift/su_mean 0.000
_refine_ls_structure_factor_coef Fsqd
_refine_ls_weighting_details 'calc w=1/[\s^2^(Fo^2^)+(0.0396P)^2^+0.0000P] where P=(Fo^2^+2Fc^2^)/3'
_refine_ls_weighting_scheme calc
_refine_ls_wR_factor_gt 0.0834
_refine_ls_wR_factor_ref 0.0949
_reflns_number_gt 3484
_reflns_number_total 4929
_reflns_threshold_expression >2sigma(I)
_cod_data_source_file om300986w_si_002.cif
_cod_data_source_block 2a
_cod_database_code 4080185

loop_
_symmetry_equiv_pos_as_xyz
'x, y, z'
'-x, y, -z+1/2'
'x+1/2, y+1/2, z'
'-x+1/2, y+1/2, -z+1/2'
'-x, -y, -z'
'x, -y, z-1/2'
'-x+1/2, -y+1/2, -z'
'x+1/2, -y+1/2, z-1/2'

loop_
_atom_site_label
_atom_site_type_symbol
_atom_site_fract_x
_atom_site_fract_y
_atom_site_fract_z
_atom_site_U_iso_or_equiv
_atom_site_adp_type
_atom_site_occupancy
_atom_site_symmetry_multiplicity
_atom_site_calc_flag
_atom_site_refinement_flags
_atom_site_disorder_assembly
_atom_site_disorder_group
Y1 Y 0.365437(11) 0.52551(3) 0.261323(19) 0.03193(11) Uani 1 1 d . . .
K1 K 0.42607(3) 0.63460(8) 0.08752(4) 0.0395(2) Uani 1 1 d . . .
N1 N 0.36002(9) 0.5964(3) 0.13748(16) 0.0352(6) Uani 1 1 d . A .
N2 N 0.34297(11) 0.3184(3) 0.16683(18) 0.0518(8) Uani 1 1 d . A .
N3 N 0.27908(11) 0.4909(3) 0.18230(18) 0.0498(8) Uani 1 1 d . . .
N4 N 0.31610(11) 0.7479(3) 0.2154(2) 0.0516(8) Uani 1 1 d . A .
C1 C 0.38459(17) 0.6615(5) -0.1127(2) 0.0663(13) Uani 1 1 d . . .
H1A H 0.4182 0.6519 -0.1003 0.080 Uiso 1 1 calc R . .
H1B H 0.3674 0.7458 -0.1311 0.080 Uiso 1 1 calc R . .
C2 C 0.36112(16) 0.5544(5) -0.1042(2) 0.0652(13) Uani 1 1 d . . .
H2 H 0.3276 0.5713 -0.1177 0.078 Uiso 1 1 calc R . .
C3 C 0.37886(15) 0.4270(5) -0.0791(2) 0.0601(11) Uani 1 1 d . . .
H3A H 0.4121 0.4029 -0.0646 0.072 Uiso 1 1 calc R . .
H3B H 0.3581 0.3619 -0.0760 0.072 Uiso 1 1 calc R . .
C4 C 0.46865(13) 0.4497(4) 0.3227(3) 0.0608(12) Uani 1 1 d . . .
H4A H 0.4531 0.4585 0.2616 0.073 Uiso 1 1 calc R . .
H4B H 0.4827 0.3660 0.3512 0.073 Uiso 1 1 calc R . .
C5 C 0.47083(13) 0.5572(5) 0.3697(2) 0.0539(11) Uani 1 1 d . . .
H5 H 0.4869 0.5410 0.4304 0.065 Uiso 1 1 calc R . .
C6 C 0.45316(13) 0.6846(4) 0.3418(2) 0.0565(11) Uani 1 1 d . . .
H6A H 0.4366 0.7079 0.2819 0.068 Uiso 1 1 calc R . .
H6B H 0.4574 0.7500 0.3824 0.068 Uiso 1 1 calc R . .
C7 C 0.32246(14) 0.5110(4) 0.0639(2) 0.0484(10) Uani 1 1 d . A .
H7A H 0.3210 0.5354 0.0112 0.058 Uiso 1 1 calc R . .
H7B H 0.2874 0.5247 0.0501 0.058 Uiso 1 1 calc R . .
C8 C 0.33792(15) 0.3666(4) 0.0866(2) 0.0566(10) Uani 1 1 d . . .
H8A H 0.3117 0.3106 0.0360 0.068 Uiso 1 1 calc R A .
H8B H 0.3717 0.3531 0.0954 0.068 Uiso 1 1 calc R . .
C9 C 0.29278(17) 0.2699(4) 0.1480(3) 0.0715(14) Uani 1 1 d . . .
H9A H 0.3001 0.2226 0.2006 0.086 Uiso 1 1 calc R A .
H9B H 0.2772 0.2042 0.0992 0.086 Uiso 1 1 calc R . .
C10 C 0.25390(15) 0.3784(5) 0.1238(2) 0.0673(13) Uani 1 1 d . A .
H10A H 0.2379 0.4074 0.0624 0.081 Uiso 1 1 calc R . .
H10B H 0.2260 0.3438 0.1276 0.081 Uiso 1 1 calc R . .
C11 C 0.24173(14) 0.5944(5) 0.1619(3) 0.0714(14) Uani 1 1 d . . .
H11A H 0.2177 0.5627 0.1759 0.086 Uiso 1 1 calc R . .
H11B H 0.2209 0.6156 0.0983 0.086 Uiso 1 1 calc R . .
C12 C 0.26999(16) 0.7178(5) 0.2148(3) 0.0714(13) Uani 1 1 d . . .
H12A H 0.2459 0.7951 0.1897 0.086 Uiso 1 1 calc R . .
H12B H 0.2813 0.7048 0.2760 0.086 Uiso 1 1 calc R . .
C13 C 0.30046(14) 0.7743(4) 0.1253(2) 0.0566(10) Uani 1 1 d . . .
H13A H 0.2919 0.8705 0.1112 0.068 Uiso 1 1 calc R A .
H13B H 0.2689 0.7215 0.0826 0.068 Uiso 1 1 calc R . .
C14 C 0.34427(13) 0.7366(4) 0.1172(2) 0.0481(9) Uani 1 1 d . A .
H14A H 0.3328 0.7555 0.0564 0.058 Uiso 1 1 calc R . .
H14B H 0.3749 0.7939 0.1574 0.058 Uiso 1 1 calc R . .
C15 C 0.37924(18) 0.2031(4) 0.2037(3) 0.0811(14) Uani 1 1 d . . .
H15A H 0.3652 0.1307 0.1601 0.122 Uiso 1 1 calc R A .
H15B H 0.3833 0.1711 0.2569 0.122 Uiso 1 1 calc R . .
H15C H 0.4132 0.2311 0.2185 0.122 Uiso 1 1 calc R . .
C16 C 0.34332(18) 0.8649(4) 0.2715(3) 0.0750(13) Uani 1 1 d . . .
H16A H 0.3193 0.9412 0.2499 0.113 Uiso 1 1 calc R A .
H16B H 0.3729 0.8875 0.2700 0.113 Uiso 1 1 calc R . .
H16C H 0.3559 0.8443 0.3321 0.113 Uiso 1 1 calc R . .
O1A O 0.4389(6) 0.911(2) 0.1046(7) 0.074(4) Uani 0.50 1 d P A 1
C17A C 0.4061(6) 0.988(2) 0.0228(8) 0.107(6) Uani 0.50 1 d P A 1
H17A H 0.3781 1.0376 0.0203 0.128 Uiso 0.50 1 calc PR A 1
H17B H 0.3909 0.9318 -0.0303 0.128 Uiso 0.50 1 calc PR A 1
C18A C 0.4490(10) 1.084(2) 0.036(2) 0.156(13) Uani 0.50 1 d PU A 1
H18A H 0.4381 1.1791 0.0249 0.187 Uiso 0.50 1 calc PR A 1
H18B H 0.4622 1.0570 0.0017 0.187 Uiso 0.50 1 calc PR A 1
C19A C 0.4885(5) 1.050(2) 0.1385(12) 0.164(9) Uani 0.50 1 d PU A 1
H19A H 0.5210 1.0137 0.1496 0.197 Uiso 0.50 1 calc PR A 1
H19B H 0.4975 1.1340 0.1724 0.197 Uiso 0.50 1 calc PR A 1
C20A C 0.4720(6) 0.9676(14) 0.1672(9) 0.121(5) Uani 0.50 1 d PU A 1
H20A H 0.5000 0.9052 0.2097 0.145 Uiso 0.50 1 calc PR A 1
H20B H 0.4583 1.0142 0.1964 0.145 Uiso 0.50 1 calc PR A 1
O1B O 0.4263(6) 0.9001(19) 0.0656(11) 0.080(4) Uani 0.50 1 d P A 2
C17B C 0.4078(6) 1.0103(12) 0.0749(14) 0.099(5) Uani 0.50 1 d P A 2
H17C H 0.4097 1.0050 0.1295 0.119 Uiso 0.50 1 calc PR A 2
H17D H 0.3707 1.0200 0.0247 0.119 Uiso 0.50 1 calc PR A 2
C18B C 0.4370(7) 1.1286(12) 0.0790(12) 0.120(6) Uani 0.50 1 d PU A 2
H18C H 0.4551 1.1726 0.1372 0.144 Uiso 0.50 1 calc PR A 2
H18D H 0.4133 1.1943 0.0329 0.144 Uiso 0.50 1 calc PR A 2
C19B C 0.4770(10) 1.073(2) 0.0634(15) 0.123(9) Uani 0.50 1 d PU A 2
H19C H 0.4828 1.1341 0.0283 0.148 Uiso 0.50 1 calc PR A 2
H19D H 0.5106 1.0473 0.1186 0.148 Uiso 0.50 1 calc PR A 2
C20B C 0.4454(6) 0.9600(14) 0.0142(10) 0.114(4) Uani 0.50 1 d P A 2
H20C H 0.4660 0.8931 0.0075 0.137 Uiso 0.50 1 calc PR A 2
H20D H 0.4155 0.9883 -0.0451 0.137 Uiso 0.50 1 calc PR A 2

loop_
_atom_site_aniso_label
_atom_site_aniso_U_11
_atom_site_aniso_U_22
_atom_site_aniso_U_33
_atom_site_aniso_U_23
_atom_site_aniso_U_13
_atom_site_aniso_U_12
Y1 0.02498(16) 0.0483(2) 0.02212(16) 0.00253(15) 0.01353(13) -0.00394(15)
K1 0.0337(4) 0.0562(5) 0.0347(4) 0.0021(3) 0.0234(3) 0.0023(3)
N1 0.0303(15) 0.0492(18) 0.0288(15) 0.0068(13) 0.0187(13) 0.0024(13)
N2 0.053(2) 0.055(2) 0.0368(17) -0.0068(15) 0.0208(15) -0.0188(16)
N3 0.0283(15) 0.088(3) 0.0293(15) 0.0041(15) 0.0149(13) -0.0107(16)
N4 0.0480(18) 0.067(2) 0.0511(19) 0.0104(17) 0.0355(16) 0.0174(16)
C1 0.077(3) 0.083(3) 0.035(2) -0.001(2) 0.030(2) 0.034(3)
C2 0.047(2) 0.123(4) 0.026(2) -0.002(2) 0.0219(19) 0.026(3)
C3 0.049(2) 0.101(3) 0.038(2) -0.005(2) 0.030(2) 0.000(2)
C4 0.034(2) 0.065(3) 0.063(3) 0.025(2) 0.017(2) 0.0104(19)
C5 0.0229(18) 0.097(4) 0.033(2) 0.009(2) 0.0110(16) -0.010(2)
C6 0.038(2) 0.082(3) 0.045(2) -0.018(2) 0.0221(19) -0.013(2)
C7 0.043(2) 0.078(3) 0.0265(18) 0.0053(18) 0.0217(17) -0.0043(19)
C8 0.059(2) 0.072(3) 0.036(2) -0.016(2) 0.0263(19) -0.017(2)
C9 0.079(3) 0.080(3) 0.042(2) -0.013(2) 0.027(2) -0.046(3)
C10 0.042(2) 0.115(4) 0.034(2) 0.003(2) 0.0164(19) -0.037(3)
C11 0.027(2) 0.138(4) 0.052(3) 0.029(3) 0.025(2) 0.007(3)
C12 0.051(3) 0.113(4) 0.068(3) 0.026(3) 0.044(2) 0.036(3)
C13 0.055(2) 0.067(3) 0.058(2) 0.027(2) 0.039(2) 0.025(2)
C14 0.044(2) 0.067(3) 0.038(2) 0.0209(18) 0.0268(18) 0.0103(18)
C15 0.108(4) 0.048(3) 0.078(3) -0.005(2) 0.049(3) -0.002(3)
C16 0.094(3) 0.062(3) 0.082(3) 0.001(3) 0.059(3) 0.022(3)
O1A 0.076(8) 0.058(8) 0.053(7) 0.004(6) 0.018(6) -0.006(6)
C17A 0.085(10) 0.135(16) 0.049(8) -0.016(9) 0.010(7) 0.034(10)
C18A 0.18(2) 0.055(11) 0.28(4) 0.066(16) 0.16(2) 0.021(13)
C19A 0.061(8) 0.197(18) 0.156(17) 0.087(14) 0.020(9) -0.023(10)
C20A 0.120(12) 0.092(10) 0.081(9) -0.021(8) 0.019(9) 0.036(8)
O1B 0.057(8) 0.052(6) 0.120(13) -0.010(10) 0.045(10) -0.002(6)
C17B 0.073(8) 0.058(8) 0.166(16) -0.003(10) 0.070(11) -0.008(7)
C18B 0.202(18) 0.048(8) 0.179(16) 0.007(8) 0.151(15) -0.010(9)
C19B 0.18(2) 0.137(17) 0.115(13) -0.047(12) 0.121(16) -0.075(15)
C20B 0.133(12) 0.113(12) 0.151(13) -0.001(10) 0.114(11) -0.010(9)

loop_
_atom_type_symbol
_atom_type_description
_atom_type_scat_dispersion_real
_atom_type_scat_dispersion_imag
_atom_type_scat_source
C C 0.0033 0.0016 'International Tables Vol C Tables 4.2.6.8 and 6.1.1.4'
H H 0.0000 0.0000 'International Tables Vol C Tables 4.2.6.8 and 6.1.1.4'
N N 0.0061 0.0033 'International Tables Vol C Tables 4.2.6.8 and 6.1.1.4'
O O 0.0106 0.0060 'International Tables Vol C Tables 4.2.6.8 and 6.1.1.4'
K K 0.2009 0.2494 'International Tables Vol C Tables 4.2.6.8 and 6.1.1.4'
Y Y -2.7962 3.5667 'International Tables Vol C Tables 4.2.6.8 and 6.1.1.4'

loop_
_geom_angle_atom_site_label_1
_geom_angle_atom_site_label_2
_geom_angle_atom_site_label_3
_geom_angle
_geom_angle_site_symmetry_1
_geom_angle_site_symmetry_3
N3 Y1 N1 92.12(9) . .
N3 Y1 N2 71.23(11) . .
N1 Y1 N2 74.08(9) . .
N3 Y1 N4 69.08(11) . .
N1 Y1 N4 74.14(9) . .
N2 Y1 N4 127.26(10) . .
N3 Y1 C2 82.26(11) . 6_566
N1 Y1 C2 174.21(10) . 6_566
N2 Y1 C2 105.19(13) . 6_566
N4 Y1 C2 102.38(13) . 6_566
N3 Y1 C5 174.84(10) . .
N1 Y1 C5 93.00(10) . .
N2 Y1 C5 109.63(12) . .
N4 Y1 C5 113.02(13) . .
C2 Y1 C5 92.64(11) 6_566 .
N3 Y1 C6 153.70(12) . .
N1 Y1 C6 80.50(10) . .
N2 Y1 C6 129.22(11) . .
N4 Y1 C6 84.62(11) . .
C2 Y1 C6 103.97(12) 6_566 .
C5 Y1 C6 28.79(11) . .
N3 Y1 C1 91.95(12) . 6_566
N1 Y1 C1 154.04(12) . 6_566
N2 Y1 C1 83.03(12) . 6_566
N4 Y1 C1 130.92(12) . 6_566
C2 Y1 C1 28.66(12) 6_566 6_566
C5 Y1 C1 83.16(12) . 6_566
C6 Y1 C1 105.74(12) . 6_566
N3 Y1 C3 95.54(11) . 6_566
N1 Y1 C3 152.38(12) . 6_566
N2 Y1 C3 133.45(11) . 6_566
N4 Y1 C3 83.91(11) . 6_566
C2 Y1 C3 28.41(13) 6_566 6_566
C5 Y1 C3 80.17(12) . 6_566
C6 Y1 C3 80.95(11) . 6_566
C1 Y1 C3 52.20(13) 6_566 6_566
N3 Y1 C4 152.63(12) . .
N1 Y1 C4 83.30(11) . .
N2 Y1 C4 81.59(11) . .
N4 Y1 C4 134.02(11) . .
C2 Y1 C4 102.33(13) 6_566 .
C5 Y1 C4 28.11(11) . .
C6 Y1 C4 51.97(11) . .
C1 Y1 C4 81.36(13) 6_566 .
C3 Y1 C4 100.96(12) 6_566 .
O1B K1 N1 104.9(4) . .
N1 K1 O1A 100.7(4) . .
O1B K1 C5 101.4(4) . 2_655
N1 K1 C5 143.07(10) . 2_655
O1A K1 C5 99.4(4) . 2_655
O1B K1 C2 98.1(4) . .
N1 K1 C2 103.97(10) . .
O1A K1 C2 110.6(3) . .
C5 K1 C2 97.42(10) 2_655 .
O1B K1 C14 77.4(4) . .
N1 K1 C14 27.88(8) . .
O1A K1 C14 74.7(4) . .
C5 K1 C14 158.70(10) 2_655 .
C2 K1 C14 103.82(10) . .
O1B K1 C1 76.8(4) . .
N1 K1 C1 122.49(10) . .
O1A K1 C1 89.1(3) . .
C5 K1 C1 88.37(11) 2_655 .
C2 K1 C1 25.23(11) . .
C14 K1 C1 111.66(10) . .
O1B K1 C6 78.7(3) . 2_655
N1 K1 C6 144.90(9) . 2_655
O1A K1 C6 75.2(4) . 2_655
C5 K1 C6 24.65(10) 2_655 2_655
C2 K1 C6 110.11(11) . 2_655
C14 K1 C6 140.67(11) . 2_655
C1 K1 C6 92.51(11) . 2_655
O1B K1 C7 116.3(3) . .
N1 K1 C7 26.16(8) . .
O1A K1 C7 117.1(4) . .
C5 K1 C7 142.34(12) 2_655 .
C2 K1 C7 78.93(11) . .
C14 K1 C7 43.84(9) . .
C1 K1 C7 100.45(11) . .
C6 K1 C7 162.00(9) 2_655 .
O1B K1 C4 122.7(3) . 2_655
N1 K1 C4 119.33(10) . 2_655
O1A K1 C4 117.5(4) . 2_655
C5 K1 C4 24.51(10) 2_655 2_655
C2 K1 C4 103.99(11) . 2_655
C14 K1 C4 142.33(10) . 2_655
C1 K1 C4 104.32(11) . 2_655
C6 K1 C4 44.14(10) 2_655 2_655
C7 K1 C4 119.52(10) . 2_655
O1B K1 C3 121.2(4) . .
N1 K1 C3 102.70(9) . .
O1A K1 C3 133.6(3) . .
C5 K1 C3 84.88(10) 2_655 .
C2 K1 C3 24.39(11) . .
C14 K1 C3 114.23(10) . .
C1 K1 C3 44.63(11) . .
C6 K1 C3 104.81(10) 2_655 .
C7 K1 C3 76.77(9) . .
C4 K1 C3 83.94(10) 2_655 .
C7 N1 C14 110.4(3) . .
C7 N1 Y1 107.97(19) . .
C14 N1 Y1 111.44(19) . .
C7 N1 K1 96.89(18) . .
C14 N1 K1 89.45(17) . .
Y1 N1 K1 138.22(10) . .
C15 N2 C9 106.7(3) . .
C15 N2 C8 108.5(3) . .
C9 N2 C8 113.1(3) . .
C15 N2 Y1 118.9(2) . .
C9 N2 Y1 104.7(2) . .
C8 N2 Y1 105.1(2) . .
C10 N3 C11 110.6(3) . .
C10 N3 Y1 122.7(3) . .
C11 N3 Y1 123.9(3) . .
C16 N4 C13 109.9(3) . .
C16 N4 C12 109.3(3) . .
C13 N4 C12 110.8(3) . .
C16 N4 Y1 117.5(2) . .
C13 N4 Y1 105.6(2) . .
C12 N4 Y1 103.4(2) . .
C2 C1 Y1 73.2(2) . 6_565
C2 C1 K1 70.9(2) . .
Y1 C1 K1 132.74(17) 6_565 .
C2 C1 H1A 120.0 . .
Y1 C1 H1A 78.4 6_565 .
K1 C1 H1A 94.1 . .
C2 C1 H1B 120.0 . .
Y1 C1 H1B 119.4 6_565 .
K1 C1 H1B 104.9 . .
H1A C1 H1B 120.0 . .
C3 C2 C1 129.1(4) . .
C3 C2 Y1 79.2(2) . 6_565
C1 C2 Y1 78.2(2) . 6_565
C3 C2 K1 88.8(2) . .
C1 C2 K1 83.9(2) . .
Y1 C2 K1 144.14(16) 6_565 .
C3 C2 H2 115.4 . .
C1 C2 H2 115.4 . .
Y1 C2 H2 117.2 6_565 .
K1 C2 H2 98.5 . .
C2 C3 Y1 72.4(2) . 6_565
C2 C3 K1 66.8(2) . .
Y1 C3 K1 127.38(15) 6_565 .
C2 C3 H3A 120.0 . .
Y1 C3 H3A 78.5 6_565 .
K1 C3 H3A 94.3 . .
C2 C3 H3B 120.0 . .
Y1 C3 H3B 120.1 6_565 .
K1 C3 H3B 108.6 . .
H3A C3 H3B 120.0 . .
C5 C4 Y1 70.5(2) . .
C5 C4 K1 64.8(2) . 2_655
Y1 C4 K1 129.51(14) . 2_655
C5 C4 H4A 120.0 . .
Y1 C4 H4A 79.9 . .
K1 C4 H4A 102.8 2_655 .
C5 C4 H4B 120.0 . .
Y1 C4 H4B 120.6 . .
K1 C4 H4B 101.8 2_655 .
H4A C4 H4B 120.0 . .
C4 C5 C6 129.2(4) . .
C4 C5 Y1 81.4(2) . .
C6 C5 Y1 76.9(2) . .
C4 C5 K1 90.7(2) . 2_655
C6 C5 K1 90.1(2) . 2_655
Y1 C5 K1 154.67(15) . 2_655
C4 C5 H5 115.4 . .
C6 C5 H5 115.4 . .
Y1 C5 H5 116.0 . .
K1 C5 H5 89.1 2_655 .
C5 C6 Y1 74.3(2) . .
C5 C6 K1 65.29(19) . 2_655
Y1 C6 K1 134.29(15) . 2_655
C5 C6 H6A 120.0 . .
Y1 C6 H6A 79.1 . .
K1 C6 H6A 102.8 2_655 .
C5 C6 H6B 120.0 . .
Y1 C6 H6B 117.3 . .
K1 C6 H6B 101.3 2_655 .
H6A C6 H6B 120.0 . .
N1 C7 C8 110.0(3) . .
N1 C7 K1 56.94(15) . .
C8 C7 K1 100.8(2) . .
N1 C7 H7A 109.7 . .
C8 C7 H7A 109.7 . .
K1 C7 H7A 60.3 . .
N1 C7 H7B 109.7 . .
C8 C7 H7B 109.7 . .
K1 C7 H7B 149.5 . .
H7A C7 H7B 108.2 . .
N2 C8 C7 114.8(3) . .
N2 C8 H8A 108.6 . .
C7 C8 H8A 108.6 . .
N2 C8 H8B 108.6 . .
C7 C8 H8B 108.6 . .
H8A C8 H8B 107.5 . .
N2 C9 C10 114.2(3) . .
N2 C9 H9A 108.7 . .
C10 C9 H9A 108.7 . .
N2 C9 H9B 108.7 . .
C10 C9 H9B 108.7 . .
H9A C9 H9B 107.6 . .
N3 C10 C9 110.0(3) . .
N3 C10 H10A 109.7 . .
C9 C10 H10A 109.7 . .
N3 C10 H10B 109.7 . .
C9 C10 H10B 109.7 . .
H10A C10 H10B 108.2 . .
N3 C11 C12 109.4(3) . .
N3 C11 H11A 109.8 . .
C12 C11 H11A 109.8 . .
N3 C11 H11B 109.8 . .
C12 C11 H11B 109.8 . .
H11A C11 H11B 108.3 . .
N4 C12 C11 112.0(3) . .
N4 C12 H12A 109.2 . .
C11 C12 H12A 109.2 . .
N4 C12 H12B 109.2 . .
C11 C12 H12B 109.2 . .
H12A C12 H12B 107.9 . .
N4 C13 C14 110.6(3) . .
N4 C13 H13A 109.5 . .
C14 C13 H13A 109.5 . .
N4 C13 H13B 109.5 . .
C14 C13 H13B 109.5 . .
H13A C13 H13B 108.1 . .
N1 C14 C13 113.7(3) . .
N1 C14 K1 62.67(15) . .
C13 C14 K1 173.9(3) . .
N1 C14 H14A 108.8 . .
C13 C14 H14A 108.8 . .
K1 C14 H14A 69.1 . .
N1 C14 H14B 108.8 . .
C13 C14 H14B 108.8 . .
K1 C14 H14B 77.3 . .
H14A C14 H14B 107.7 . .
N2 C15 H15A 109.5 . .
N2 C15 H15B 109.5 . .
H15A C15 H15B 109.5 . .
N2 C15 H15C 109.5 . .
H15A C15 H15C 109.5 . .
H15B C15 H15C 109.5 . .
N4 C16 H16A 109.5 . .
N4 C16 H16B 109.5 . .
H16A C16 H16B 109.5 . .
N4 C16 H16C 109.5 . .
H16A C16 H16C 109.5 . .
H16B C16 H16C 109.5 . .
C20A O1A C17A 117.6(17) . .
C17A O1A C19A 84.6(12) . .
C20A O1A K1 125.8(13) . .
C17A O1A K1 115.8(10) . .
C19A O1A K1 143.0(12) . .
O1A C17A C18A 97.9(14) . .
O1A C17A H17A 112.2 . .
C18A C17A H17A 112.2 . .
O1A C17A H17B 112.2 . .
C18A C17A H17B 112.2 . .
H17A C17A H17B 109.8 . .
C17A C18A C19A 93.4(14) . .
C17A C18A H18A 113.0 . .
C19A C18A H18A 113.0 . .
C17A C18A H18B 113.0 . .
C19A C18A H18B 113.0 . .
H18A C18A H18B 110.4 . .
C20A C19A C18A 115.2(14) . .
C18A C19A O1A 80.8(11) . .
C20A C19A H19A 108.5 . .
C18A C19A H19A 108.5 . .
O1A C19A H19A 111.0 . .
C20A C19A H19B 108.5 . .
C18A C19A H19B 108.5 . .
O1A C19A H19B 134.8 . .
H19A C19A H19B 107.5 . .
O1A C20A C19A 104.0(16) . .
O1A C20A H20A 111.0 . .
C19A C20A H20A 111.0 . .
O1A C20A H20B 111.0 . .
C19A C20A H20B 111.0 . .
H20A C20A H20B 109.0 . .
C17B O1B C20B 97.4(17) . .
C17B O1B K1 140.4(13) . .
C20B O1B K1 121.4(10) . .
O1B C17B C18B 111.4(13) . .
O1B C17B H17C 109.3 . .
C18B C17B H17C 109.3 . .
O1B C17B H17D 109.3 . .
C18B C17B H17D 109.3 . .
H17C C17B H17D 108.0 . .
C17B C18B C19B 105.0(12) . .
C17B C18B H18C 110.8 . .
C19B C18B H18C 110.8 . .
C17B C18B H18D 110.8 . .
C19B C18B H18D 110.8 . .
H18C C18B H18D 108.8 . .
C20B C19B C18B 93.6(15) . .
C20B C19B H19C 113.0 . .
C18B C19B H19C 113.0 . .
C20B C19B H19D 113.0 . .
C18B C19B H19D 113.0 . .
H19C C19B H19D 110.4 . .
C19B C20B O1B 106.7(12) . .
C19B C20B H20C 110.4 . .
O1B C20B H20C 110.4 . .
C19B C20B H20D 110.4 . .
O1B C20B H20D 110.4 . .
H20C C20B H20D 108.6 . .

loop_
_geom_bond_atom_site_label_1
_geom_bond_atom_site_label_2
_geom_bond_distance
_geom_bond_site_symmetry_2
Y1 N3 2.247(3) .
Y1 N1 2.333(2) .
Y1 N2 2.537(3) .
Y1 N4 2.555(3) .
Y1 C2 2.721(3) 6_566
Y1 C5 2.726(3) .
Y1 C6 2.757(3) .
Y1 C1 2.782(4) 6_566
Y1 C3 2.803(4) 6_566
Y1 C4 2.858(3) .
K1 O1B 2.681(19) .
K1 N1 2.770(2) .
K1 O1A 2.775(19) .
K1 C5 2.970(3) 2_655
K1 C2 3.021(4) .
K1 C14 3.118(3) .
K1 C1 3.179(4) .
K1 C6 3.270(3) 2_655
K1 C7 3.281(4) .
K1 C4 3.283(4) 2_655
K1 C3 3.287(4) .
N1 C7 1.457(4) .
N1 C14 1.458(4) .
N2 C15 1.480(5) .
N2 C9 1.492(5) .
N2 C8 1.494(4) .
N3 C10 1.441(5) .
N3 C11 1.442(5) .
N4 C16 1.466(5) .
N4 C13 1.480(4) .
N4 C12 1.482(5) .
C1 C2 1.363(6) .
C1 Y1 2.782(4) 6_565
C1 H1A 0.9500 .
C1 H1B 0.9500 .
C2 C3 1.358(6) .
C2 Y1 2.721(3) 6_565
C2 H2 0.9500 .
C3 Y1 2.803(4) 6_565
C3 H3A 0.9500 .
C3 H3B 0.9500 .
C4 C5 1.362(5) .
C4 K1 3.283(4) 2_655
C4 H4A 0.9500 .
C4 H4B 0.9500 .
C5 C6 1.364(5) .
C5 K1 2.970(3) 2_655
C5 H5 0.9500 .
C6 K1 3.270(3) 2_655
C6 H6A 0.9500 .
C6 H6B 0.9500 .
C7 C8 1.501(5) .
C7 H7A 0.9900 .
C7 H7B 0.9900 .
C8 H8A 0.9900 .
C8 H8B 0.9900 .
C9 C10 1.496(6) .
C9 H9A 0.9900 .
C9 H9B 0.9900 .
C10 H10A 0.9900 .
C10 H10B 0.9900 .
C11 C12 1.504(6) .
C11 H11A 0.9900 .
C11 H11B 0.9900 .
C12 H12A 0.9900 .
C12 H12B 0.9900 .
C13 C14 1.527(5) .
C13 H13A 0.9900 .
C13 H13B 0.9900 .
C14 H14A 0.9900 .
C14 H14B 0.9900 .
C15 H15A 0.9800 .
C15 H15B 0.9800 .
C15 H15C 0.9800 .
C16 H16A 0.9800 .
C16 H16B 0.9800 .
C16 H16C 0.9800 .
O1A C20A 1.166(17) .
O1A C17A 1.47(2) .
O1A C19A 1.90(2) .
C17A C18A 1.55(3) .
C17A H17A 0.9900 .
C17A H17B 0.9900 .
C18A C19A 1.60(3) .
C18A H18A 0.9900 .
C18A H18B 0.9900 .
C19A C20A 1.248(17) .
C19A H19A 0.9900 .
C19A H19B 0.9900 .
C20A H20A 0.9900 .
C20A H20B 0.9900 .
O1B C17B 1.30(2) .
O1B C20B 1.52(2) .
C17B C18B 1.472(17) .
C17B H17C 0.9900 .
C17B H17D 0.9900 .
C18B C19B 1.56(3) .
C18B H18C 0.9900 .
C18B H18D 0.9900 .
C19B C20B 1.43(2) .
C19B H19C 0.9900 .
C19B H19D 0.9900 .
C20B H20C 0.9900 .
C20B H20D 0.9900 .

loop_
_geom_torsion_atom_site_label_1
_geom_torsion_atom_site_label_2
_geom_torsion_atom_site_label_3
_geom_torsion_atom_site_label_4
_geom_torsion
_geom_torsion_site_symmetry_1
_geom_torsion_site_symmetry_4
N3 Y1 N1 C7 -39.8(2) . .
N2 Y1 N1 C7 29.9(2) . .
N4 Y1 N1 C7 -107.4(2) . .
C5 Y1 N1 C7 139.5(2) . .
C6 Y1 N1 C7 165.5(2) . .
C1 Y1 N1 C7 59.0(3) 6_566 .
C3 Y1 N1 C7 -146.1(2) 6_566 .
C4 Y1 N1 C7 113.1(2) . .
N3 Y1 N1 C14 81.5(2) . .
N2 Y1 N1 C14 151.3(2) . .
N4 Y1 N1 C14 14.0(2) . .
C5 Y1 N1 C14 -99.1(2) . .
C6 Y1 N1 C14 -73.1(2) . .
C1 Y1 N1 C14 -179.6(2) 6_566 .
C3 Y1 N1 C14 -24.7(3) 6_566 .
C4 Y1 N1 C14 -125.5(2) . .
N3 Y1 N1 K1 -163.37(18) . .
N2 Y1 N1 K1 -93.58(18) . .
N4 Y1 N1 K1 129.08(19) . .
C5 Y1 N1 K1 16.0(2) . .
C6 Y1 N1 K1 42.02(18) . .
C1 Y1 N1 K1 -64.5(3) 6_566 .
C3 Y1 N1 K1 90.4(3) 6_566 .
C4 Y1 N1 K1 -10.44(18) . .
O1B K1 N1 C7 119.7(4) . .
O1A K1 N1 C7 131.8(3) . .
C5 K1 N1 C7 -106.3(2) 2_655 .
C2 K1 N1 C7 17.2(2) . .
C14 K1 N1 C7 110.5(3) . .
C1 K1 N1 C7 36.0(2) . .
C6 K1 N1 C7 -148.7(2) 2_655 .
C4 K1 N1 C7 -97.9(2) 2_655 .
C3 K1 N1 C7 -7.8(2) . .
O1B K1 N1 C14 9.2(4) . .
O1A K1 N1 C14 21.4(3) . .
C5 K1 N1 C14 143.2(2) 2_655 .
C2 K1 N1 C14 -93.2(2) . .
C1 K1 N1 C14 -74.4(2) . .
C6 K1 N1 C14 100.8(2) 2_655 .
C7 K1 N1 C14 -110.5(3) . .
C4 K1 N1 C14 151.58(18) 2_655 .
C3 K1 N1 C14 -118.28(19) . .
O1B K1 N1 Y1 -113.3(4) . .
O1A K1 N1 Y1 -101.2(3) . .
C5 K1 N1 Y1 20.7(3) 2_655 .
C2 K1 N1 Y1 144.23(18) . .
C14 K1 N1 Y1 -122.5(3) . .
C1 K1 N1 Y1 163.02(16) . .
C6 K1 N1 Y1 -21.7(3) 2_655 .
C7 K1 N1 Y1 127.0(3) . .
C4 K1 N1 Y1 29.0(2) 2_655 .
C3 K1 N1 Y1 119.19(18) . .
N3 Y1 N2 C15 -142.3(3) . .
N1 Y1 N2 C15 119.8(3) . .
N4 Y1 N2 C15 174.8(3) . .
C2 Y1 N2 C15 -66.2(3) 6_566 .
C5 Y1 N2 C15 32.3(3) . .
C6 Y1 N2 C15 56.8(3) . .
C1 Y1 N2 C15 -47.8(3) 6_566 .
C3 Y1 N2 C15 -62.7(3) 6_566 .
C4 Y1 N2 C15 34.4(3) . .
N3 Y1 N2 C9 -23.4(2) . .
N1 Y1 N2 C9 -121.3(2) . .
N4 Y1 N2 C9 -66.3(3) . .
C2 Y1 N2 C9 52.7(2) 6_566 .
C5 Y1 N2 C9 151.2(2) . .
C6 Y1 N2 C9 175.7(2) . .
C1 Y1 N2 C9 71.1(2) 6_566 .
C3 Y1 N2 C9 56.2(3) 6_566 .
C4 Y1 N2 C9 153.3(2) . .
N3 Y1 N2 C8 96.1(2) . .
N1 Y1 N2 C8 -1.8(2) . .
N4 Y1 N2 C8 53.1(2) . .
C2 Y1 N2 C8 172.2(2) 6_566 .
C5 Y1 N2 C8 -89.3(2) . .
C6 Y1 N2 C8 -64.8(3) . .
C1 Y1 N2 C8 -169.5(2) 6_566 .
C3 Y1 N2 C8 175.6(2) 6_566 .
C4 Y1 N2 C8 -87.2(2) . .
N1 Y1 N3 C10 74.3(3) . .
N2 Y1 N3 C10 1.9(2) . .
N4 Y1 N3 C10 146.5(3) . .
C2 Y1 N3 C10 -107.0(3) 6_566 .
C6 Y1 N3 C10 147.0(3) . .
C1 Y1 N3 C10 -80.0(3) 6_566 .
C3 Y1 N3 C10 -132.2(3) 6_566 .
C4 Y1 N3 C10 -5.2(4) . .
N1 Y1 N3 C11 -84.9(3) . .
N2 Y1 N3 C11 -157.3(3) . .
N4 Y1 N3 C11 -12.7(2) . .
C2 Y1 N3 C11 93.7(3) 6_566 .
C6 Y1 N3 C11 -12.2(4) . .
C1 Y1 N3 C11 120.8(3) 6_566 .
C3 Y1 N3 C11 68.6(3) 6_566 .
C4 Y1 N3 C11 -164.4(3) . .
N3 Y1 N4 C16 153.1(3) . .
N1 Y1 N4 C16 -108.3(3) . .
N2 Y1 N4 C16 -163.3(2) . .
C2 Y1 N4 C16 76.5(3) 6_566 .
C5 Y1 N4 C16 -21.9(3) . .
C6 Y1 N4 C16 -26.7(3) . .
C1 Y1 N4 C16 79.5(3) 6_566 .
C3 Y1 N4 C16 54.7(3) 6_566 .
C4 Y1 N4 C16 -44.6(3) . .
N3 Y1 N4 C13 -83.9(2) . .
N1 Y1 N4 C13 14.7(2) . .
N2 Y1 N4 C13 -40.3(3) . .
C2 Y1 N4 C13 -160.5(2) 6_566 .
C5 Y1 N4 C13 101.2(2) . .
C6 Y1 N4 C13 96.3(2) . .
C1 Y1 N4 C13 -157.5(2) 6_566 .
C3 Y1 N4 C13 177.8(2) 6_566 .
C4 Y1 N4 C13 78.4(3) . .
N3 Y1 N4 C12 32.5(2) . .
N1 Y1 N4 C12 131.2(3) . .
N2 Y1 N4 C12 76.2(3) . .
C2 Y1 N4 C12 -44.1(3) 6_566 .
C5 Y1 N4 C12 -142.4(2) . .
C6 Y1 N4 C12 -147.2(2) . .
C1 Y1 N4 C12 -41.0(3) 6_566 .
C3 Y1 N4 C12 -65.8(2) 6_566 .
C4 Y1 N4 C12 -165.1(2) . .
O1B K1 C1 C2 -146.6(4) . .
N1 K1 C1 C2 -47.1(3) . .
O1A K1 C1 C2 -149.3(5) . .
C5 K1 C1 C2 111.3(3) 2_655 .
C14 K1 C1 C2 -76.1(3) . .
C6 K1 C1 C2 135.6(3) 2_655 .
C7 K1 C1 C2 -31.8(3) . .
C4 K1 C1 C2 92.5(3) 2_655 .
C3 K1 C1 C2 26.9(2) . .
O1B K1 C1 Y1 170.9(4) . 6_565
N1 K1 C1 Y1 -89.6(2) . 6_565
O1A K1 C1 Y1 168.2(4) . 6_565
C5 K1 C1 Y1 68.8(2) 2_655 6_565
C2 K1 C1 Y1 -42.5(2) . 6_565
C14 K1 C1 Y1 -118.6(2) . 6_565
C6 K1 C1 Y1 93.1(2) 2_655 6_565
C7 K1 C1 Y1 -74.3(2) . 6_565
C4 K1 C1 Y1 50.0(2) 2_655 6_565
C3 K1 C1 Y1 -15.55(17) . 6_565
Y1 C1 C2 C3 65.3(4) 6_565 .
K1 C1 C2 C3 -83.5(4) . .
K1 C1 C2 Y1 -148.78(11) . 6_565
Y1 C1 C2 K1 148.78(11) 6_565 .
O1B K1 C2 C3 162.3(4) . .
N1 K1 C2 C3 -90.0(3) . .
O1A K1 C2 C3 162.6(5) . .
C5 K1 C2 C3 59.7(3) 2_655 .
C14 K1 C2 C3 -118.7(2) . .
C1 K1 C2 C3 129.6(4) . .
C6 K1 C2 C3 81.5(3) 2_655 .
C7 K1 C2 C3 -82.3(3) . .
C4 K1 C2 C3 35.6(3) 2_655 .
O1B K1 C2 C1 32.8(4) . .
N1 K1 C2 C1 140.4(2) . .
O1A K1 C2 C1 33.1(5) . .
C5 K1 C2 C1 -69.9(3) 2_655 .
C14 K1 C2 C1 111.7(2) . .
C6 K1 C2 C1 -48.1(3) 2_655 .
C7 K1 C2 C1 148.1(3) . .
C4 K1 C2 C1 -94.0(3) 2_655 .
C3 K1 C2 C1 -129.6(4) . .
O1B K1 C2 Y1 92.7(5) . 6_565
N1 K1 C2 Y1 -159.6(3) . 6_565
O1A K1 C2 Y1 93.0(5) . 6_565
C5 K1 C2 Y1 -9.9(4) 2_655 6_565
C14 K1 C2 Y1 171.7(3) . 6_565
C1 K1 C2 Y1 60.0(3) . 6_565
C6 K1 C2 Y1 11.9(4) 2_655 6_565
C7 K1 C2 Y1 -151.9(4) . 6_565
C4 K1 C2 Y1 -34.0(4) 2_655 6_565
C3 K1 C2 Y1 -69.6(3) . 6_565
C1 C2 C3 Y1 -64.9(4) . 6_565
K1 C2 C3 Y1 -146.01(14) . 6_565
C1 C2 C3 K1 81.1(4) . .
Y1 C2 C3 K1 146.01(14) 6_565 .
O1B K1 C3 C2 -20.6(5) . .
N1 K1 C3 C2 95.9(3) . .
O1A K1 C3 C2 -22.7(6) . .
C5 K1 C3 C2 -120.8(3) 2_655 .
C14 K1 C3 C2 69.0(3) . .
C1 K1 C3 C2 -27.9(2) . .
C6 K1 C3 C2 -106.1(3) 2_655 .
C7 K1 C3 C2 92.3(3) . .
C4 K1 C3 C2 -145.4(3) 2_655 .
O1B K1 C3 Y1 21.6(4) . 6_565
N1 K1 C3 Y1 137.98(16) . 6_565
O1A K1 C3 Y1 19.4(6) . 6_565
C5 K1 C3 Y1 -78.65(18) 2_655 6_565
C2 K1 C3 Y1 42.1(2) . 6_565
C14 K1 C3 Y1 111.14(16) . 6_565
C1 K1 C3 Y1 14.23(15) . 6_565
C6 K1 C3 Y1 -64.03(19) 2_655 6_565
C7 K1 C3 Y1 134.46(18) . 6_565
C4 K1 C3 Y1 -103.26(18) 2_655 6_565
N3 Y1 C4 C5 -169.0(2) . .
N1 Y1 C4 C5 109.4(2) . .
N2 Y1 C4 C5 -175.8(3) . .
N4 Y1 C4 C5 49.1(3) . .
C2 Y1 C4 C5 -72.0(3) 6_566 .
C6 Y1 C4 C5 26.2(2) . .
C1 Y1 C4 C5 -91.6(3) 6_566 .
C3 Y1 C4 C5 -43.0(3) 6_566 .
N3 Y1 C4 K1 162.31(17) . 2_655
N1 Y1 C4 K1 80.69(18) . 2_655
N2 Y1 C4 K1 155.5(2) . 2_655
N4 Y1 C4 K1 20.4(3) . 2_655
C2 Y1 C4 K1 -100.7(2) 6_566 2_655
C5 Y1 C4 K1 -28.68(19) . 2_655
C6 Y1 C4 K1 -2.46(15) . 2_655
C1 Y1 C4 K1 -120.3(2) 6_566 2_655
C3 Y1 C4 K1 -71.7(2) 6_566 2_655
Y1 C4 C5 C6 -65.2(4) . .
K1 C4 C5 C6 90.7(4) 2_655 .
K1 C4 C5 Y1 155.85(13) 2_655 .
Y1 C4 C5 K1 -155.85(13) . 2_655
N1 Y1 C5 C4 -69.8(2) . .
N2 Y1 C5 C4 4.4(3) . .
N4 Y1 C5 C4 -143.8(2) . .
C2 Y1 C5 C4 111.6(3) 6_566 .
C6 Y1 C5 C4 -133.8(4) . .
C1 Y1 C5 C4 84.5(3) 6_566 .
C3 Y1 C5 C4 137.2(3) 6_566 .
N1 Y1 C5 C6 64.0(2) . .
N2 Y1 C5 C6 138.2(2) . .
N4 Y1 C5 C6 -10.0(3) . .
C2 Y1 C5 C6 -114.7(2) 6_566 .
C1 Y1 C5 C6 -141.8(3) 6_566 .
C3 Y1 C5 C6 -89.1(2) 6_566 .
C4 Y1 C5 C6 133.8(4) . .
N1 Y1 C5 K1 3.3(5) . 2_655
N2 Y1 C5 K1 77.4(5) . 2_655
N4 Y1 C5 K1 -70.8(5) . 2_655
C2 Y1 C5 K1 -175.4(5) 6_566 2_655
C6 Y1 C5 K1 -60.7(4) . 2_655
C1 Y1 C5 K1 157.5(5) 6_566 2_655
C3 Y1 C5 K1 -149.8(5) 6_566 2_655
C4 Y1 C5 K1 73.0(4) . 2_655
C4 C5 C6 Y1 67.1(4) . .
K1 C5 C6 Y1 158.09(13) 2_655 .
C4 C5 C6 K1 -91.0(4) . 2_655
Y1 C5 C6 K1 -158.09(13) . 2_655
N3 Y1 C6 C5 170.2(2) . .
N1 Y1 C6 C5 -114.5(2) . .
N2 Y1 C6 C5 -54.2(3) . .
N4 Y1 C6 C5 170.7(2) . .
C2 Y1 C6 C5 69.3(3) 6_566 .
C1 Y1 C6 C5 39.7(3) 6_566 .
C3 Y1 C6 C5 86.0(2) 6_566 .
C4 Y1 C6 C5 -25.6(2) . .
N3 Y1 C6 K1 -161.52(18) . 2_655
N1 Y1 C6 K1 -86.23(19) . 2_655
N2 Y1 C6 K1 -25.9(3) . 2_655
N4 Y1 C6 K1 -161.0(2) . 2_655
C2 Y1 C6 K1 97.5(2) 6_566 2_655
C5 Y1 C6 K1 28.27(19) . 2_655
C1 Y1 C6 K1 67.9(2) 6_566 2_655
C3 Y1 C6 K1 114.3(2) 6_566 2_655
C4 Y1 C6 K1 2.67(16) . 2_655
C14 N1 C7 C8 -177.9(3) . .
Y1 N1 C7 C8 -55.9(3) . .
K1 N1 C7 C8 90.1(3) . .
C14 N1 C7 K1 92.0(2) . .
Y1 N1 C7 K1 -145.98(17) . .
O1B K1 C7 N1 -69.4(4) . .
O1A K1 C7 N1 -55.3(3) . .
C5 K1 C7 N1 109.2(2) 2_655 .
C2 K1 C7 N1 -162.9(2) . .
C14 K1 C7 N1 -39.23(17) . .
C1 K1 C7 N1 -149.70(19) . .
C6 K1 C7 N1 74.9(4) 2_655 .
C4 K1 C7 N1 97.1(2) 2_655 .
C3 K1 C7 N1 172.2(2) . .
O1B K1 C7 C8 -176.3(4) . .
N1 K1 C7 C8 -106.9(3) . .
O1A K1 C7 C8 -162.3(3) . .
C5 K1 C7 C8 2.3(3) 2_655 .
C2 K1 C7 C8 90.1(2) . .
C14 K1 C7 C8 -146.2(2) . .
C1 K1 C7 C8 103.4(2) . .
C6 K1 C7 C8 -32.0(4) 2_655 .
C4 K1 C7 C8 -9.8(2) 2_655 .
C3 K1 C7 C8 65.2(2) . .
C15 N2 C8 C7 -155.0(3) . .
C9 N2 C8 C7 86.8(4) . .
Y1 N2 C8 C7 -26.9(3) . .
N1 C7 C8 N2 57.7(4) . .
K1 C7 C8 N2 116.3(3) . .
C15 N2 C9 C10 170.6(3) . .
C8 N2 C9 C10 -70.1(4) . .
Y1 N2 C9 C10 43.8(3) . .
C11 N3 C10 C9 -177.8(3) . .
Y1 N3 C10 C9 20.5(4) . .
N2 C9 C10 N3 -44.5(4) . .
C10 N3 C11 C12 -171.7(3) . .
Y1 N3 C11 C12 -10.4(4) . .
C16 N4 C12 C11 -177.2(3) . .
C13 N4 C12 C11 61.5(4) . .
Y1 N4 C12 C11 -51.2(3) . .
N3 C11 C12 N4 43.8(4) . .
C16 N4 C13 C14 87.4(4) . .
C12 N4 C13 C14 -151.7(3) . .
Y1 N4 C13 C14 -40.4(3) . .
C7 N1 C14 C13 77.4(3) . .
Y1 N1 C14 C13 -42.6(3) . .
K1 N1 C14 C13 174.5(3) . .
C7 N1 C14 K1 -97.2(2) . .
Y1 N1 C14 K1 142.88(16) . .
N4 C13 C14 N1 58.7(4) . .
O1B K1 C14 N1 -170.9(4) . .
O1A K1 C14 N1 -158.2(3) . .
C5 K1 C14 N1 -81.8(4) 2_655 .
C2 K1 C14 N1 93.8(2) . .
C1 K1 C14 N1 119.04(19) . .
C6 K1 C14 N1 -117.0(2) 2_655 .
C7 K1 C14 N1 36.61(16) . .
C4 K1 C14 N1 -42.8(3) 2_655 .
C3 K1 C14 N1 70.4(2) . .
O1B K1 O1A C20A -157(5) . .
N1 K1 O1A C20A 92.2(18) . .
C5 K1 O1A C20A -56.7(18) 2_655 .
C2 K1 O1A C20A -158.3(17) . .
C14 K1 O1A C20A 102.3(18) . .
C1 K1 O1A C20A -144.9(18) . .
C6 K1 O1A C20A -52.1(17) 2_655 .
C7 K1 O1A C20A 113.8(17) . .
C4 K1 O1A C20A -39.2(19) 2_655 .
C3 K1 O1A C20A -148.5(15) . .
O1B K1 O1A C17A 12(2) . .
N1 K1 O1A C17A -98.5(14) . .
C5 K1 O1A C17A 112.7(14) 2_655 .
C2 K1 O1A C17A 11.0(15) . .
C14 K1 O1A C17A -88.3(14) . .
C1 K1 O1A C17A 24.5(14) . .
C6 K1 O1A C17A 117.3(14) 2_655 .
C7 K1 O1A C17A -76.8(14) . .
C4 K1 O1A C17A 130.2(13) 2_655 .
C3 K1 O1A C17A 20.8(17) . .
O1B K1 O1A C19A -106(4) . .
N1 K1 O1A C19A 143.6(16) . .
C5 K1 O1A C19A -5.3(16) 2_655 .
C2 K1 O1A C19A -106.9(15) . .
C14 K1 O1A C19A 153.7(16) . .
C1 K1 O1A C19A -93.5(16) . .
C6 K1 O1A C19A -0.7(15) 2_655 .
C7 K1 O1A C19A 165.2(15) . .
C4 K1 O1A C19A 12.2(17) 2_655 .
C3 K1 O1A C19A -97.1(15) . .
C20A O1A C17A C18A 36(2) . .
C19A O1A C17A C18A 13.4(18) . .
K1 O1A C17A C18A -134.3(15) . .
O1A C17A C18A C19A -16(2) . .
C17A C18A C19A C20A 0(3) . .
C17A C18A C19A O1A 12.3(16) . .
C17A O1A C19A C20A 148(2) . .
K1 O1A C19A C20A -85(2) . .
C20A O1A C19A C18A -161(3) . .
C17A O1A C19A C18A -13.0(17) . .
K1 O1A C19A C18A 114.0(17) . .
C17A O1A C20A C19A -37(2) . .
K1 O1A C20A C19A 132.3(16) . .
C18A C19A C20A O1A 21(3) . .
N1 K1 O1B C17B 4(2) . .
O1A K1 O1B C17B -68(4) . .
C5 K1 O1B C17B -150(2) 2_655 .
C2 K1 O1B C17B 111(2) . .
C14 K1 O1B C17B 9(2) . .
C1 K1 O1B C17B 125(2) . .
C6 K1 O1B C17B -140(2) 2_655 .
C7 K1 O1B C17B 30(3) . .
C4 K1 O1B C17B -137(2) 2_655 .
C3 K1 O1B C17B 120(2) . .
N1 K1 O1B C20B -162.7(11) . .
O1A K1 O1B C20B 125(4) . .
C5 K1 O1B C20B 43.4(12) 2_655 .
C2 K1 O1B C20B -55.9(12) . .
C14 K1 O1B C20B -158.3(12) . .
C1 K1 O1B C20B -42.2(11) . .
C6 K1 O1B C20B 53.1(11) 2_655 .
C7 K1 O1B C20B -137.5(11) . .
C4 K1 O1B C20B 56.5(13) 2_655 .
C3 K1 O1B C20B -47.4(13) . .
C20B O1B C17B C18B -31(2) . .
K1 O1B C17B C18B 160.7(14) . .
O1B C17B C18B C19B 4(3) . .
C17B C18B C19B C20B 26(2) . .
C18B C19B C20B O1B -46.2(19) . .
C17B O1B C20B C19B 52(2) . .
K1 O1B C20B C19B -136.6(16) . .
